data_4123171
loop_
_publ_author_name
'Fieser, Megan E.'
'MacDonald, Matthew R.'
'Krull, Brandon T.'
'Bates, Jefferson E.'
'Ziller, Joseph W.'
'Furche, Filipp'
'Evans, William J.'

_publ_section_title
;
 Structural, Spectroscopic, and Theoretical Comparison of Traditional vs
 Recently Discovered Ln(2+) Ions in the
 [K(2.2.2-cryptand)][(C5H4SiMe3)3Ln] Complexes: The Variable Nature of
 Dy(2+) and Nd(2+).
;
_journal_issue 1
_journal_name_full 'Journal of the American Chemical Society'
_journal_page_first 369
_journal_page_last 382
_journal_paper_doi 10.1021/ja510831n
_journal_volume 137
_journal_year 2015
_chemical_formula_sum 'C24 H39 Dy Si3'
_chemical_formula_weight 574.32
_chemical_name_systematic
; 
 ? 
;
_space_group_crystal_system orthorhombic
_space_group_IT_number 61
_space_group_name_Hall '-P 2ac 2ab'
_space_group_name_H-M_alt 'P b c a'
_symmetry_space_group_name_Hall '-P 2ac 2ab'
_symmetry_space_group_name_H-M 'P b c a'
_atom_sites_solution_hydrogens difmap
_atom_sites_solution_primary direct
_atom_sites_solution_secondary difmap
_audit_creation_method SHELXL-2013
_cell_angle_alpha 90
_cell_angle_beta 90
_cell_angle_gamma 90
_cell_formula_units_Z 8
_cell_length_a 8.2129(5)
_cell_length_b 22.2848(14)
_cell_length_c 28.7133(18)
_cell_measurement_reflns_used 9564
_cell_measurement_temperature 143(2)
_cell_measurement_theta_max 28.11
_cell_measurement_theta_min 2.74
_cell_volume 5255.2(6)
_computing_cell_refinement 'Bruker SAINT 7.68a, 2009'
_computing_data_collection 'Bruker APEX2 2011.4-1, 2011'
_computing_data_reduction 'Bruker SAINT 7.68a, 2009'
_computing_molecular_graphics 'Bruker SHELXTL'
_computing_publication_material 'Bruker SHELXTL'
_computing_structure_refinement 'SHELXL-2013 (Sheldrick, 2013)'
_computing_structure_solution 'SHELXS-97 (Sheldrick, 2008)'
_diffrn_ambient_temperature 143(2)
_diffrn_measured_fraction_theta_full 0.999
_diffrn_measured_fraction_theta_max 0.961
_diffrn_measurement_device_type 'Bruker APEX-II CCD'
_diffrn_measurement_method '\f and \w scans'
_diffrn_radiation_type MoK\a
_diffrn_radiation_wavelength 0.71073
_diffrn_reflns_av_R_equivalents 0.0285
_diffrn_reflns_av_unetI/netI 0.0157
_diffrn_reflns_Laue_measured_fraction_full 0.999
_diffrn_reflns_Laue_measured_fraction_max 0.961
_diffrn_reflns_limit_h_max 10
_diffrn_reflns_limit_h_min -10
_diffrn_reflns_limit_k_max 29
_diffrn_reflns_limit_k_min -29
_diffrn_reflns_limit_l_max 36
_diffrn_reflns_limit_l_min -36
_diffrn_reflns_number 57206
_diffrn_reflns_point_group_measured_fraction_full 0.999
_diffrn_reflns_point_group_measured_fraction_max 0.961
_diffrn_reflns_theta_full 25.500
_diffrn_reflns_theta_max 28.494
_diffrn_reflns_theta_min 1.418
_exptl_absorpt_coefficient_mu 2.988
_exptl_absorpt_correction_T_max 0.7847
_exptl_absorpt_correction_T_min 0.4132
_exptl_absorpt_correction_type numerical
_exptl_absorpt_process_details 'Bruker SADABS'
_exptl_crystal_colour yellow
_exptl_crystal_density_diffrn 1.452
_exptl_crystal_density_meas ?
_exptl_crystal_density_method not_measured
_exptl_crystal_description irregular
_exptl_crystal_F_000 2328
_exptl_crystal_size_max 0.417
_exptl_crystal_size_mid 0.312
_exptl_crystal_size_min 0.112
_refine_diff_density_max 1.477
_refine_diff_density_min -0.431
_refine_diff_density_rms 0.082
_refine_ls_extinction_method none
_refine_ls_goodness_of_fit_ref 1.055
_refine_ls_hydrogen_treatment refall
_refine_ls_matrix_type full
_refine_ls_number_parameters 409
_refine_ls_number_reflns 6381
_refine_ls_number_restraints 0
_refine_ls_restrained_S_all 1.055
_refine_ls_R_factor_all 0.0264
_refine_ls_R_factor_gt 0.0202
_refine_ls_shift/su_max 0.002
_refine_ls_shift/su_mean 0.000
_refine_ls_structure_factor_coef Fsqd
_refine_ls_weighting_details 'w=1/[\s^2^(Fo^2^)+(0.0241P)^2^+3.9794P] where P=(Fo^2^+2Fc^2^)/3'
_refine_ls_weighting_scheme calc
_refine_ls_wR_factor_gt 0.0457
_refine_ls_wR_factor_ref 0.0484
_reflns_Friedel_coverage 0.000
_reflns_number_gt 5493
_reflns_number_total 6381
_reflns_threshold_expression 'I > 2\s(I)'
_cod_data_source_file ja510831n_si_003.cif
_cod_data_source_block mrm40
_cod_depositor_comments
;
The following automatic conversions were performed:

'_exptl_crystal_density_meas' value 'not_measured' was changed to '?'
- the value is perceived as not measured.

Automatic conversion script
Id: cif_fix_values 3008 2015-01-20 13:52:24Z robertas 

 Adding full bibliography for 4123164--4123176.cif.
;
_cod_database_code 4123171
_shelx_space_group_comment
; 
The symmetry employed for this shelxl refinement is uniquely defined 
by the following loop, which should always be used as a source of 
symmetry information in preference to the above space-group names. 
They are only intended as comments. 
;
_shelx_estimated_absorpt_t_min 0.369
_shelx_estimated_absorpt_t_max 0.731
_shelxl_version_number 2013-3

loop_
_space_group_symop_operation_xyz
'x, y, z'
'-x+1/2, -y, z+1/2'
'-x, y+1/2, -z+1/2'
'x+1/2, -y+1/2, -z'
'-x, -y, -z'
'x-1/2, y, -z-1/2'
'x, -y-1/2, z-1/2'
'-x-1/2, y-1/2, z'

loop_
_atom_site_label
_atom_site_type_symbol
_atom_site_fract_x
_atom_site_fract_y
_atom_site_fract_z
_atom_site_U_iso_or_equiv
_atom_site_adp_type
_atom_site_occupancy
_atom_site_site_symmetry_order
_atom_site_calc_flag
Dy1 Dy 0.07325(2) 0.26995(2) 0.12424(2) 0.01398(4) Uani 1 1 d
Si1 Si 0.21866(7) 0.39899(3) 0.02668(2) 0.02103(12) Uani 1 1 d
Si2 Si -0.23022(7) 0.41132(3) 0.14926(2) 0.02103(12) Uani 1 1 d
Si3 Si 0.23723(8) 0.11686(3) 0.17972(2) 0.02348(13) Uani 1 1 d
C1 C 0.1346(3) 0.27105(9) 0.03144(7) 0.0206(4) Uani 1 1 d
C2 C 0.2023(3) 0.21789(10) 0.04890(7) 0.0241(5) Uani 1 1 d
C3 C 0.3367(3) 0.23387(11) 0.07709(8) 0.0246(5) Uani 1 1 d
C4 C 0.3477(3) 0.29632(11) 0.07772(7) 0.0221(4) Uani 1 1 d
C5 C 0.2208(3) 0.32103(9) 0.04925(7) 0.0188(4) Uani 1 1 d
C6 C 0.4050(3) 0.40959(13) -0.00980(10) 0.0358(6) Uani 1 1 d
C7 C 0.0367(3) 0.41109(13) -0.01108(9) 0.0316(5) Uani 1 1 d
C8 C 0.2296(4) 0.45501(12) 0.07470(9) 0.0334(5) Uani 1 1 d
C9 C -0.2370(2) 0.28004(10) 0.15643(8) 0.0206(4) Uani 1 1 d
C10 C -0.2332(3) 0.22908(11) 0.12793(8) 0.0264(5) Uani 1 1 d
C11 C -0.2082(3) 0.24877(11) 0.08134(8) 0.0246(5) Uani 1 1 d
C12 C -0.1955(2) 0.31138(10) 0.08213(7) 0.0215(4) Uani 1 1 d
C13 C -0.2103(2) 0.33233(9) 0.12943(7) 0.0194(4) Uani 1 1 d
C14 C -0.4217(4) 0.41798(13) 0.18413(11) 0.0388(7) Uani 1 1 d
C15 C -0.0592(4) 0.43540(12) 0.18769(10) 0.0360(6) Uani 1 1 d
C16 C -0.2455(3) 0.46208(12) 0.09801(9) 0.0290(5) Uani 1 1 d
C17 C 0.3169(3) 0.24719(11) 0.18500(7) 0.0224(4) Uani 1 1 d
C18 C 0.2426(3) 0.30010(11) 0.20042(7) 0.0244(5) Uani 1 1 d
C19 C 0.0853(3) 0.28519(11) 0.21667(7) 0.0222(4) Uani 1 1 d
C20 C 0.0639(3) 0.22345(10) 0.21032(7) 0.0203(4) Uani 1 1 d
C21 C 0.2067(3) 0.19865(9) 0.18958(7) 0.0198(4) Uani 1 1 d
C22 C 0.4342(4) 0.10125(14) 0.15014(12) 0.0413(7) Uani 1 1 d
C23 C 0.2365(4) 0.07716(13) 0.23689(9) 0.0345(6) Uani 1 1 d
C24 C 0.0646(4) 0.08701(13) 0.14413(11) 0.0392(6) Uani 1 1 d
H1A H 0.045(3) 0.2750(10) 0.0109(9) 0.025(7) Uiso 1 1 d
H2A H 0.167(3) 0.1776(11) 0.0415(8) 0.026(6) Uiso 1 1 d
H3A H 0.400(3) 0.2078(12) 0.0908(9) 0.026(7) Uiso 1 1 d
H4A H 0.426(3) 0.3179(12) 0.0922(8) 0.022(6) Uiso 1 1 d
H6A H 0.400(4) 0.3826(15) -0.0377(11) 0.052(9) Uiso 1 1 d
H6B H 0.501(4) 0.4004(14) 0.0069(10) 0.047(9) Uiso 1 1 d
H6C H 0.411(3) 0.4487(16) -0.0215(11) 0.050(9) Uiso 1 1 d
H7A H 0.032(4) 0.3813(16) -0.0330(12) 0.057(10) Uiso 1 1 d
H7B H 0.045(3) 0.4476(14) -0.0271(10) 0.041(8) Uiso 1 1 d
H7C H -0.062(4) 0.4079(16) 0.0057(12) 0.054(10) Uiso 1 1 d
H8A H 0.142(4) 0.4535(14) 0.0947(11) 0.055(9) Uiso 1 1 d
H8B H 0.235(4) 0.4941(16) 0.0632(11) 0.055(9) Uiso 1 1 d
H8C H 0.318(4) 0.4481(13) 0.0947(10) 0.047(8) Uiso 1 1 d
H9A H -0.256(3) 0.2792(10) 0.1894(8) 0.021(6) Uiso 1 1 d
H10A H -0.255(3) 0.1889(11) 0.1373(8) 0.021(6) Uiso 1 1 d
H11A H -0.210(3) 0.2238(10) 0.0545(8) 0.021(6) Uiso 1 1 d
H12A H -0.185(3) 0.3356(11) 0.0570(8) 0.022(6) Uiso 1 1 d
H14A H -0.435(4) 0.4554(18) 0.1962(12) 0.067(11) Uiso 1 1 d
H14B H -0.419(4) 0.3914(16) 0.2087(12) 0.057(10) Uiso 1 1 d
H14C H -0.523(5) 0.4097(19) 0.1651(14) 0.093(14) Uiso 1 1 d
H15A H -0.066(3) 0.4768(16) 0.1944(11) 0.053(9) Uiso 1 1 d
H15B H 0.042(4) 0.4263(14) 0.1737(10) 0.043(8) Uiso 1 1 d
H15C H -0.057(4) 0.4140(16) 0.2147(13) 0.059(10) Uiso 1 1 d
H16A H -0.256(3) 0.5023(16) 0.1072(11) 0.047(8) Uiso 1 1 d
H16B H -0.326(4) 0.4526(14) 0.0800(11) 0.054(10) Uiso 1 1 d
H16C H -0.157(4) 0.4613(13) 0.0782(10) 0.046(8) Uiso 1 1 d
H17A H 0.422(3) 0.2446(14) 0.1735(9) 0.031(7) Uiso 1 1 d
H18A H 0.290(3) 0.3388(11) 0.2006(8) 0.024(6) Uiso 1 1 d
H19A H 0.016(3) 0.3106(11) 0.2296(8) 0.022(6) Uiso 1 1 d
H20A H -0.028(3) 0.2015(11) 0.2194(8) 0.022(6) Uiso 1 1 d
H22A H 0.516(4) 0.1217(14) 0.1658(10) 0.039(8) Uiso 1 1 d
H22B H 0.434(4) 0.1117(17) 0.1206(12) 0.059(11) Uiso 1 1 d
H22C H 0.461(4) 0.0600(16) 0.1530(11) 0.051(9) Uiso 1 1 d
H23A H 0.148(4) 0.0825(15) 0.2523(11) 0.057(10) Uiso 1 1 d
H23B H 0.316(4) 0.0915(15) 0.2564(11) 0.055(10) Uiso 1 1 d
H23C H 0.246(4) 0.0337(15) 0.2320(10) 0.052(9) Uiso 1 1 d
H24A H -0.037(4) 0.0962(15) 0.1610(12) 0.057(10) Uiso 1 1 d
H24B H 0.076(4) 0.0451(17) 0.1419(11) 0.053(9) Uiso 1 1 d
H24C H 0.061(4) 0.1019(17) 0.1136(12) 0.059(11) Uiso 1 1 d

loop_
_atom_site_aniso_label
_atom_site_aniso_U_11
_atom_site_aniso_U_22
_atom_site_aniso_U_33
_atom_site_aniso_U_23
_atom_site_aniso_U_13
_atom_site_aniso_U_12
Dy1 0.01173(5) 0.01873(6) 0.01150(5) -0.00015(3) -0.00010(3) -0.00090(3)
Si1 0.0248(3) 0.0208(3) 0.0175(3) 0.0015(2) 0.0031(2) 0.0001(2)
Si2 0.0235(3) 0.0218(3) 0.0178(3) 0.0019(2) 0.0037(2) 0.0027(2)
Si3 0.0255(3) 0.0233(3) 0.0216(3) 0.0058(2) 0.0019(2) 0.0041(2)
C1 0.0218(11) 0.0285(12) 0.0114(9) -0.0005(8) 0.0028(8) -0.0011(8)
C2 0.0291(12) 0.0246(11) 0.0186(10) -0.0030(8) 0.0087(9) -0.0002(9)
C3 0.0192(11) 0.0310(12) 0.0235(11) 0.0087(9) 0.0084(9) 0.0087(9)
C4 0.0143(10) 0.0330(12) 0.0189(10) 0.0049(9) 0.0029(8) -0.0024(9)
C5 0.0191(10) 0.0223(10) 0.0150(9) 0.0025(8) 0.0021(8) -0.0013(8)
C6 0.0395(15) 0.0303(14) 0.0374(15) 0.0072(12) 0.0156(12) -0.0011(11)
C7 0.0379(14) 0.0301(13) 0.0268(13) 0.0078(11) -0.0054(11) 0.0009(11)
C8 0.0333(14) 0.0337(14) 0.0332(13) -0.0086(11) -0.0011(12) 0.0018(11)
C9 0.0100(9) 0.0261(11) 0.0258(11) 0.0013(8) 0.0020(8) -0.0003(7)
C10 0.0138(10) 0.0278(12) 0.0375(13) -0.0018(10) 0.0014(9) -0.0051(8)
C11 0.0152(10) 0.0351(12) 0.0235(11) -0.0092(9) -0.0054(9) -0.0010(9)
C12 0.0144(10) 0.0321(12) 0.0180(10) 0.0002(9) -0.0025(8) 0.0044(8)
C13 0.0152(9) 0.0252(10) 0.0179(10) -0.0013(8) -0.0012(8) 0.0018(8)
C14 0.0487(17) 0.0285(14) 0.0393(15) 0.0051(12) 0.0237(13) 0.0096(12)
C15 0.0508(18) 0.0247(13) 0.0324(14) -0.0006(11) -0.0122(12) -0.0002(11)
C16 0.0275(13) 0.0325(13) 0.0269(12) 0.0084(10) 0.0041(10) 0.0042(10)
C17 0.0167(11) 0.0340(12) 0.0164(10) 0.0041(8) -0.0048(8) -0.0026(8)
C18 0.0268(11) 0.0291(12) 0.0174(10) -0.0009(8) -0.0091(8) -0.0068(9)
C19 0.0247(11) 0.0295(11) 0.0123(9) -0.0031(8) -0.0013(8) 0.0032(9)
C20 0.0221(11) 0.0252(11) 0.0137(9) 0.0038(8) 0.0019(8) -0.0018(8)
C21 0.0201(10) 0.0253(11) 0.0139(9) 0.0045(8) -0.0021(8) 0.0016(8)
C22 0.0448(17) 0.0316(15) 0.0475(18) 0.0154(13) 0.0196(14) 0.0131(12)
C23 0.0307(14) 0.0391(15) 0.0336(13) 0.0162(11) 0.0031(11) 0.0018(11)
C24 0.0556(19) 0.0251(14) 0.0371(15) -0.0027(11) -0.0107(13) -0.0002(12)

loop_
_atom_type_symbol
_atom_type_description
_atom_type_scat_dispersion_real
_atom_type_scat_dispersion_imag
_atom_type_scat_source
C C 0.0033 0.0016 'International Tables Vol C Tables 4.2.6.8 and 6.1.1.4'
H H 0.0000 0.0000 'International Tables Vol C Tables 4.2.6.8 and 6.1.1.4'
Si Si 0.0817 0.0704 'International Tables Vol C Tables 4.2.6.8 and 6.1.1.4'
Dy Dy -0.1892 4.4098 'International Tables Vol C Tables 4.2.6.8 and 6.1.1.4'

loop_
_geom_angle_atom_site_label_1
_geom_angle_atom_site_label_2
_geom_angle_atom_site_label_3
_geom_angle
Cnt1 Dy1 Cnt2 120.5
Cnt1 Dy1 Cnt3 120.2
Cnt2 Dy1 Cnt3 118.9
C11 Dy1 C2 83.86(7)
C11 Dy1 C3 114.50(7)
C2 Dy1 C3 30.65(7)
C11 Dy1 C19 120.88(7)
C2 Dy1 C19 147.39(7)
C3 Dy1 C19 120.65(7)
C11 Dy1 C18 150.89(7)
C2 Dy1 C18 124.32(7)
C3 Dy1 C18 93.94(7)
C19 Dy1 C18 30.61(7)
C11 Dy1 C10 30.91(7)
C2 Dy1 C10 104.90(7)
C3 Dy1 C10 132.65(7)
C19 Dy1 C10 92.20(7)
C18 Dy1 C10 122.75(7)
C11 Dy1 C12 30.37(7)
C2 Dy1 C12 96.38(7)
C3 Dy1 C12 122.76(7)
C19 Dy1 C12 115.70(7)
C18 Dy1 C12 135.20(7)
C10 Dy1 C12 50.31(7)
C11 Dy1 C20 109.46(7)
C2 Dy1 C20 126.12(7)
C3 Dy1 C20 111.94(7)
C19 Dy1 C20 30.26(7)
C18 Dy1 C20 50.12(7)
C10 Dy1 C20 78.76(7)
C12 Dy1 C20 121.68(6)
C11 Dy1 C4 122.52(7)
C2 Dy1 C4 50.18(7)
C3 Dy1 C4 30.16(7)
C19 Dy1 C4 115.75(7)
C18 Dy1 C4 85.15(7)
C10 Dy1 C4 151.99(7)
C12 Dy1 C4 113.05(7)
C20 Dy1 C4 124.56(6)
C11 Dy1 C21 124.86(7)
C2 Dy1 C21 98.41(7)
C3 Dy1 C21 81.14(7)
C19 Dy1 C21 50.88(7)
C18 Dy1 C21 50.75(7)
C10 Dy1 C21 98.88(7)
C12 Dy1 C21 148.53(7)
C20 Dy1 C21 30.81(6)
C4 Dy1 C21 97.70(6)
C11 Dy1 C17 155.30(7)
C2 Dy1 C17 98.46(7)
C3 Dy1 C17 70.83(7)
C19 Dy1 C17 49.96(7)
C18 Dy1 C17 30.15(7)
C10 Dy1 C17 127.32(7)
C12 Dy1 C17 164.87(7)
C20 Dy1 C17 49.74(7)
C4 Dy1 C17 74.96(7)
C21 Dy1 C17 30.44(7)
C11 Dy1 C1 73.03(7)
C2 Dy1 C1 30.16(7)
C3 Dy1 C1 49.86(7)
C19 Dy1 C1 165.01(7)
C18 Dy1 C1 134.74(7)
C10 Dy1 C1 102.51(7)
C12 Dy1 C1 72.95(7)
C20 Dy1 C1 156.15(6)
C4 Dy1 C1 49.71(7)
C21 Dy1 C1 127.91(6)
C17 Dy1 C1 119.89(7)
C11 Dy1 C13 51.06(7)
C2 Dy1 C13 127.33(7)
C3 Dy1 C13 151.01(6)
C19 Dy1 C13 84.97(6)
C18 Dy1 C13 105.79(7)
C10 Dy1 C13 50.68(7)
C12 Dy1 C13 30.96(6)
C20 Dy1 C13 97.04(6)
C4 Dy1 C13 129.42(7)
C21 Dy1 C13 127.81(6)
C17 Dy1 C13 134.06(6)
C1 Dy1 C13 102.04(6)
C11 Dy1 C9 50.08(7)
C2 Dy1 C9 133.02(7)
C3 Dy1 C9 162.60(7)
C19 Dy1 C9 71.77(7)
C18 Dy1 C9 100.85(7)
C10 Dy1 C9 30.05(6)
C12 Dy1 C9 49.71(6)
C20 Dy1 C9 72.05(7)
C4 Dy1 C9 159.62(7)
C21 Dy1 C9 101.16(6)
C17 Dy1 C9 119.33(7)
C1 Dy1 C9 120.48(7)
C13 Dy1 C9 30.22(6)
C11 Dy1 C5 95.43(7)
C2 Dy1 C5 50.55(7)
C3 Dy1 C5 50.59(6)
C19 Dy1 C5 135.65(7)
C18 Dy1 C5 108.08(7)
C10 Dy1 C5 126.31(7)
C12 Dy1 C5 82.28(6)
C20 Dy1 C5 154.72(6)
C4 Dy1 C5 30.78(6)
C21 Dy1 C5 128.12(6)
C17 Dy1 C5 105.05(6)
C1 Dy1 C5 30.20(6)
C13 Dy1 C5 102.18(6)
C9 Dy1 C5 130.67(6)
C5 Si1 C8 111.65(11)
C5 Si1 C7 110.23(11)
C8 Si1 C7 111.84(13)
C5 Si1 C6 107.85(11)
C8 Si1 C6 106.89(14)
C7 Si1 C6 108.17(13)
C13 Si2 C16 109.86(11)
C13 Si2 C15 112.81(11)
C16 Si2 C15 110.11(13)
C13 Si2 C14 108.28(12)
C16 Si2 C14 108.58(13)
C15 Si2 C14 107.08(15)
C22 Si3 C21 111.69(12)
C22 Si3 C23 108.43(13)
C21 Si3 C23 109.28(12)
C22 Si3 C24 110.09(16)
C21 Si3 C24 109.23(11)
C23 Si3 C24 108.05(14)
C2 C1 C5 109.7(2)
C2 C1 Dy1 73.42(12)
C5 C1 Dy1 75.23(11)
C1 C2 C3 107.5(2)
C1 C2 Dy1 76.42(12)
C3 C2 Dy1 74.75(12)
C4 C3 C2 108.0(2)
C4 C3 Dy1 75.30(12)
C2 C3 Dy1 74.60(12)
C3 C4 C5 109.2(2)
C3 C4 Dy1 74.54(12)
C5 C4 Dy1 75.96(11)
C1 C5 C4 105.50(18)
C1 C5 Si1 127.34(16)
C4 C5 Si1 124.43(16)
C1 C5 Dy1 74.57(11)
C4 C5 Dy1 73.26(11)
Si1 C5 Dy1 131.64(10)
C10 C9 C13 110.12(19)
C10 C9 Dy1 73.34(12)
C13 C9 Dy1 74.74(12)
C9 C10 C11 107.6(2)
C9 C10 Dy1 76.61(12)
C11 C10 Dy1 73.88(12)
C12 C11 C10 107.64(19)
C12 C11 Dy1 75.60(12)
C10 C11 Dy1 75.21(12)
C11 C12 C13 109.39(19)
C11 C12 Dy1 74.03(12)
C13 C12 Dy1 75.85(11)
C9 C13 C12 105.21(19)
C9 C13 Si2 126.73(15)
C12 C13 Si2 127.11(16)
C9 C13 Dy1 75.04(12)
C12 C13 Dy1 73.18(11)
Si2 C13 Dy1 125.28(10)
C18 C17 C21 109.6(2)
C18 C17 Dy1 73.93(12)
C21 C17 Dy1 74.34(12)
C17 C18 C19 107.8(2)
C17 C18 Dy1 75.92(12)
C19 C18 Dy1 74.68(12)
C20 C19 C18 107.6(2)
C20 C19 Dy1 75.01(12)
C18 C19 Dy1 74.71(12)
C19 C20 C21 109.39(19)
C19 C20 Dy1 74.72(12)
C21 C20 Dy1 75.01(11)
C17 C21 C20 105.56(19)
C17 C21 Si3 130.36(17)
C20 C21 Si3 123.60(16)
C17 C21 Dy1 75.22(12)
C20 C21 Dy1 74.19(11)
Si3 C21 Dy1 121.79(9)

loop_
_geom_bond_atom_site_label_1
_geom_bond_atom_site_label_2
_geom_bond_distance
Cnt1 Dy1 2.411
Cnt2 Dy1 2.407
Cnt3 Dy1 2.403
Dy1 C11 2.661(2)
Dy1 C2 2.674(2)
Dy1 C3 2.676(2)
Dy1 C19 2.677(2)
Dy1 C18 2.678(2)
Dy1 C10 2.678(2)
Dy1 C12 2.681(2)
Dy1 C20 2.681(2)
Dy1 C4 2.685(2)
Dy1 C21 2.6918(19)
Dy1 C17 2.703(2)
Dy1 C1 2.712(2)
Dy1 C13 2.716(2)
Dy1 C9 2.720(2)
Dy1 C5 2.7203(19)
Si1 C5 1.854(2)
Si1 C8 1.862(3)
Si1 C7 1.866(3)
Si1 C6 1.870(3)
Si2 C13 1.857(2)
Si2 C16 1.860(2)
Si2 C15 1.865(3)
Si2 C14 1.870(3)
Si3 C22 1.860(3)
Si3 C21 1.862(2)
Si3 C23 1.865(2)
Si3 C24 1.870(3)
C1 C2 1.402(3)
C1 C5 1.415(3)
C2 C3 1.414(3)
C3 C4 1.395(3)
C4 C5 1.435(3)
C9 C10 1.400(3)
C9 C13 1.417(3)
C10 C11 1.423(3)
C11 C12 1.399(3)
C12 C13 1.441(3)
C17 C18 1.400(3)
C17 C21 1.417(3)
C18 C19 1.413(3)
C19 C20 1.399(3)
C20 C21 1.427(3)
